data_7103493
loop_
_publ_author_name
'Cheng, Fei'
'Hector, Andrew L'
'Levason, William'
'Reid, Gillian'
'Webster, Michael'
'Zhang, Wenjian'

_publ_section_title
;
 Coordination networks derived from germanium(ii) thioether macrocyclic
 complexes-the first authenticated chalcogenoether complexes of Ge(ii).
;
_journal_issue 43
_journal_name_full 'Chemical communications (Cambridge, England)'
_journal_page_first 5508
_journal_page_last 5510
_journal_paper_doi 10.1039/b809444f
_journal_year 2008
_chemical_absolute_configuration unk
_chemical_formula_moiety 'C6 H12 Cl2 Ge S3'
_chemical_formula_sum 'C6 H12 Cl2 Ge S3'
_chemical_formula_weight 323.83
_chemical_name_common catena-dichlorido(mu-1,4,7-trithiacyclononane)germanium(ii)
_chemical_name_systematic
;
catena-dichlorido(mu-1,4,7-trithiacyclononane)germanium(II)
;
_space_group_IT_number 29
_symmetry_cell_setting orthorhombic
_symmetry_Int_Tables_number 29
_symmetry_space_group_name_Hall 'P 2c -2ac'
_symmetry_space_group_name_H-M 'P c a 21'
_atom_sites_solution_hydrogens geom
_atom_sites_solution_primary direct
_atom_sites_solution_secondary difmap
_audit_creation_date 2007-11-05
_audit_creation_method 'SHELXL-97 + hand edit'
_audit_update_record ' 2008-07-27 changed _refine_ls_hydrogen_treatment to constr'
_cell_angle_alpha 90.00
_cell_angle_beta 90.00
_cell_angle_gamma 90.00
_cell_formula_units_Z 12
_cell_length_a 15.025(3)
_cell_length_b 14.182(3)
_cell_length_c 16.401(2)
_cell_measurement_reflns_used 26978
_cell_measurement_temperature 120(2)
_cell_measurement_theta_max 27.48
_cell_measurement_theta_min 2.91
_cell_volume 3494.7(11)
_computing_structure_refinement 'SHELXL-97 (Sheldrick, 1997)'
_computing_structure_solution 'SHELXS-97 (Sheldrick, 1997)'
_diffrn_ambient_temperature 120(2)
_diffrn_measured_fraction_theta_full 0.983
_diffrn_measured_fraction_theta_max 0.983
_diffrn_measurement_device_type 'Bruker-Nonius 95mm CCD camera on \k-goniostat'
_diffrn_measurement_method '\f & \w scans'
_diffrn_radiation_monochromator graphite
_diffrn_radiation_source 'Bruker-Nonius FR591 rotating anode'
_diffrn_radiation_type MoK\a
_diffrn_radiation_wavelength 0.71073
_diffrn_reflns_av_R_equivalents 0.0680
_diffrn_reflns_av_sigmaI/netI 0.0687
_diffrn_reflns_limit_h_max 19
_diffrn_reflns_limit_h_min -19
_diffrn_reflns_limit_k_max 16
_diffrn_reflns_limit_k_min -18
_diffrn_reflns_limit_l_max 20
_diffrn_reflns_limit_l_min -21
_diffrn_reflns_number 30595
_diffrn_reflns_theta_full 27.63
_diffrn_reflns_theta_max 27.63
_diffrn_reflns_theta_min 3.18
_diffrn_standards_decay_% 0
_diffrn_standards_number 0
_exptl_absorpt_coefficient_mu 3.574
_exptl_absorpt_correction_T_max 0.7456
_exptl_absorpt_correction_T_min 0.6428
_exptl_absorpt_correction_type multi-scan
_exptl_absorpt_process_details 'G.M. Sheldrick, (2007). SADABS. Version 2007/2. Bruker AXS Inc.'
_exptl_crystal_colour colourless
_exptl_crystal_density_diffrn 1.846
_exptl_crystal_density_method 'not measured'
_exptl_crystal_description block
_exptl_crystal_F_000 1944
_exptl_crystal_size_max 0.30
_exptl_crystal_size_mid 0.28
_exptl_crystal_size_min 0.25
_refine_diff_density_max 1.110
_refine_diff_density_min -1.432
_refine_diff_density_rms 0.134
_refine_ls_abs_structure_details 'Flack H D (1983), Acta Cryst. A39, 876-881'
_refine_ls_abs_structure_Flack 0.47(2)
_refine_ls_extinction_method none
_refine_ls_goodness_of_fit_ref 1.015
_refine_ls_hydrogen_treatment constr
_refine_ls_matrix_type full
_refine_ls_number_parameters 326
_refine_ls_number_reflns 7868
_refine_ls_number_restraints 1
_refine_ls_restrained_S_all 1.015
_refine_ls_R_factor_all 0.0687
_refine_ls_R_factor_gt 0.0467
_refine_ls_shift/su_max 0.000
_refine_ls_shift/su_mean 0.000
_refine_ls_structure_factor_coef Fsqd
_refine_ls_weighting_details 'w=1/[\s^2^(Fo^2^)+(0.0155P)^2^+11.1883P] where P=(Fo^2^+2Fc^2^)/3'
_refine_ls_weighting_scheme calc
_refine_ls_wR_factor_gt 0.0870
_refine_ls_wR_factor_ref 0.0966
_reflns_number_gt 6190
_reflns_number_total 7868
_reflns_threshold_expression I>2sigma(I)
_cod_data_source_file b809444f.txt
_cod_data_source_block 07wz018_[C6H12Cl2GeS3]
_cod_database_code 7103493

loop_
_symmetry_equiv_pos_as_xyz
'x, y, z'
'-x, -y, z+1/2'
'x+1/2, -y, z'
'-x+1/2, y, z+1/2'

loop_
_atom_site_label
_atom_site_type_symbol
_atom_site_fract_x
_atom_site_fract_y
_atom_site_fract_z
_atom_site_U_iso_or_equiv
_atom_site_adp_type
_atom_site_occupancy
_atom_site_symmetry_multiplicity
_atom_site_calc_flag
_atom_site_refinement_flags
_atom_site_disorder_assembly
_atom_site_disorder_group
Ge1 Ge 0.26524(5) 1.05969(8) 0.38866(5) 0.0163(2) Uani 1 1 d . . .
Ge2 Ge 0.24644(5) 0.72466(6) 0.41360(6) 0.01601(17) Uani 1 1 d . . .
Ge3 Ge 0.23403(5) 0.39190(7) 0.40690(5) 0.0201(2) Uani 1 1 d . . .
Cl1 Cl 0.35718(13) 1.18116(18) 0.34779(14) 0.0226(5) Uani 1 1 d . . .
Cl2 Cl 0.14852(13) 1.1454(2) 0.44074(15) 0.0269(5) Uani 1 1 d . . .
Cl3 Cl 0.36108(13) 0.81365(19) 0.36407(14) 0.0264(5) Uani 1 1 d . . .
Cl4 Cl 0.15154(12) 0.84388(17) 0.45519(13) 0.0191(4) Uani 1 1 d . . .
Cl5 Cl 0.12881(14) 0.4970(2) 0.45058(16) 0.0367(6) Uani 1 1 d . . .
Cl6 Cl 0.33749(14) 0.4973(2) 0.35713(14) 0.0276(5) Uani 1 1 d . . .
S1 S 0.34154(15) 1.08361(17) 0.53770(14) 0.0172(5) Uani 1 1 d . . .
S2 S 0.32322(14) 1.08552(17) 0.74424(14) 0.0166(5) Uani 1 1 d . . .
S3 S 0.52819(13) 1.08795(18) 0.65586(15) 0.0165(4) Uani 1 1 d . . .
S4 S 0.33034(13) 0.74777(16) 0.55928(13) 0.0132(5) Uani 1 1 d . . .
S5 S 0.33338(13) 0.74849(17) 0.76452(13) 0.0151(5) Uani 1 1 d . . .
S6 S 0.52983(11) 0.75474(17) 0.65848(14) 0.0148(4) Uani 1 1 d . . .
S7 S 0.32632(14) 0.41752(17) 0.55228(15) 0.0171(5) Uani 1 1 d . . .
S8 S 0.33921(15) 0.41205(18) 0.75778(15) 0.0204(5) Uani 1 1 d . . .
S9 S 0.52987(14) 0.42216(19) 0.64669(14) 0.0176(5) Uani 1 1 d . . .
C1 C 0.2840(5) 0.9942(6) 0.5938(5) 0.0171(16) Uani 1 1 d . . .
H1A H 0.2361 0.9678 0.5593 0.020 Uiso 1 1 calc R . .
H1B H 0.3261 0.9425 0.6066 0.020 Uiso 1 1 calc R . .
C2 C 0.2426(5) 1.0314(6) 0.6750(5) 0.0175(16) Uani 1 1 d . . .
H2A H 0.2133 0.9782 0.7034 0.021 Uiso 1 1 calc R . .
H2B H 0.1961 1.0784 0.6617 0.021 Uiso 1 1 calc R . .
C3 C 0.4042(4) 0.9937(5) 0.7590(4) 0.0143(14) Uani 1 1 d . . .
H3A H 0.3964 0.9662 0.8140 0.017 Uiso 1 1 calc R . .
H3B H 0.3937 0.9431 0.7186 0.017 Uiso 1 1 calc R . .
C4 C 0.5005(5) 1.0295(8) 0.7502(6) 0.023(2) Uani 1 1 d . . .
H4A H 0.5411 0.9751 0.7570 0.027 Uiso 1 1 calc R . .
H4B H 0.5125 1.0738 0.7956 0.027 Uiso 1 1 calc R . .
C5 C 0.5047(6) 0.9977(8) 0.5821(6) 0.027(2) Uani 1 1 d . . .
H5A H 0.5619 0.9733 0.5608 0.032 Uiso 1 1 calc R . .
H5B H 0.4743 0.9449 0.6101 0.032 Uiso 1 1 calc R . .
C6 C 0.4465(5) 1.0292(6) 0.5090(4) 0.0188(17) Uani 1 1 d . . .
H6A H 0.4338 0.9735 0.4745 0.023 Uiso 1 1 calc R . .
H6B H 0.4809 1.0745 0.4756 0.023 Uiso 1 1 calc R . .
C7 C 0.2487(6) 0.6889(8) 0.6234(7) 0.023(2) Uani 1 1 d . . .
H7A H 0.1984 0.7328 0.6322 0.027 Uiso 1 1 calc R . .
H7B H 0.2253 0.6339 0.5931 0.027 Uiso 1 1 calc R . .
C8 C 0.2801(5) 0.6559(7) 0.7041(5) 0.0189(19) Uani 1 1 d . . .
H8A H 0.3230 0.6037 0.6960 0.023 Uiso 1 1 calc R . .
H8B H 0.2288 0.6306 0.7350 0.023 Uiso 1 1 calc R . .
C9 C 0.4366(5) 0.6949(8) 0.7963(6) 0.021(2) Uani 1 1 d . . .
H9A H 0.4687 0.7411 0.8307 0.025 Uiso 1 1 calc R . .
H9B H 0.4219 0.6403 0.8313 0.025 Uiso 1 1 calc R . .
C10 C 0.5006(4) 0.6611(6) 0.7307(5) 0.0095(18) Uani 1 1 d . . .
H10A H 0.4731 0.6081 0.7006 0.011 Uiso 1 1 calc R . .
H10B H 0.5556 0.6373 0.7569 0.011 Uiso 1 1 calc R . .
C11 C 0.5098(5) 0.6981(8) 0.5600(5) 0.020(2) Uani 1 1 d . . .
H11A H 0.5216 0.7450 0.5166 0.024 Uiso 1 1 calc R . .
H11B H 0.5538 0.6467 0.5534 0.024 Uiso 1 1 calc R . .
C12 C 0.4168(5) 0.6569(7) 0.5458(5) 0.0162(18) Uani 1 1 d . . .
H12A H 0.4063 0.6047 0.5847 0.019 Uiso 1 1 calc R . .
H12B H 0.4132 0.6309 0.4899 0.019 Uiso 1 1 calc R . .
C13 C 0.2802(6) 0.3215(7) 0.6106(5) 0.0259(19) Uani 1 1 d . . .
H13A H 0.2278 0.2955 0.5818 0.031 Uiso 1 1 calc R . .
H13B H 0.3250 0.2706 0.6156 0.031 Uiso 1 1 calc R . .
C14 C 0.2526(6) 0.3546(7) 0.6957(5) 0.0229(19) Uani 1 1 d . . .
H14A H 0.2302 0.2993 0.7263 0.027 Uiso 1 1 calc R . .
H14B H 0.2024 0.3992 0.6896 0.027 Uiso 1 1 calc R . .
C15 C 0.4270(6) 0.3243(7) 0.7629(6) 0.031(2) Uani 1 1 d . . .
H15A H 0.4297 0.2996 0.8193 0.038 Uiso 1 1 calc R . .
H15B H 0.4108 0.2711 0.7268 0.038 Uiso 1 1 calc R . .
C16 C 0.5146(6) 0.3569(9) 0.7404(6) 0.033(3) Uani 1 1 d . . .
H16A H 0.5540 0.3010 0.7379 0.039 Uiso 1 1 calc R . .
H16B H 0.5366 0.3970 0.7855 0.039 Uiso 1 1 calc R . .
C17 C 0.4965(6) 0.3380(8) 0.5693(7) 0.040(3) Uani 1 1 d . . .
H17A H 0.5504 0.3195 0.5386 0.048 Uiso 1 1 calc R . .
H17B H 0.4745 0.2808 0.5975 0.048 Uiso 1 1 calc R . .
C18 C 0.4296(5) 0.3661(7) 0.5109(5) 0.0266(19) Uani 1 1 d . . .
H18A H 0.4134 0.3102 0.4780 0.032 Uiso 1 1 calc R . .
H18B H 0.4567 0.4127 0.4734 0.032 Uiso 1 1 calc R . .

loop_
_atom_site_aniso_label
_atom_site_aniso_U_11
_atom_site_aniso_U_22
_atom_site_aniso_U_33
_atom_site_aniso_U_23
_atom_site_aniso_U_13
_atom_site_aniso_U_12
Ge1 0.0141(4) 0.0172(5) 0.0175(4) -0.0013(4) 0.0003(3) 0.0016(3)
Ge2 0.0199(3) 0.0139(4) 0.0142(3) -0.0004(4) -0.0043(3) -0.0004(3)
Ge3 0.0208(4) 0.0132(4) 0.0263(4) 0.0038(4) -0.0043(4) -0.0007(3)
Cl1 0.0170(9) 0.0300(12) 0.0207(10) -0.0007(9) 0.0039(7) -0.0090(8)
Cl2 0.0213(9) 0.0332(12) 0.0261(11) 0.0075(9) 0.0120(8) 0.0083(9)
Cl3 0.0209(9) 0.0313(12) 0.0271(11) -0.0009(9) 0.0079(8) -0.0005(8)
Cl4 0.0171(8) 0.0239(11) 0.0163(10) -0.0040(8) -0.0014(7) -0.0036(8)
Cl5 0.0260(10) 0.0515(15) 0.0327(11) 0.0150(11) 0.0125(9) 0.0095(10)
Cl6 0.0217(8) 0.0404(13) 0.0207(10) -0.0056(9) 0.0043(7) -0.0068(9)
S1 0.0168(10) 0.0168(12) 0.0181(11) -0.0035(9) -0.0024(8) 0.0019(8)
S2 0.0126(9) 0.0190(13) 0.0181(11) -0.0026(9) 0.0033(8) -0.0018(8)
S3 0.0113(8) 0.0175(12) 0.0207(10) 0.0023(10) -0.0012(8) -0.0013(8)
S4 0.0144(9) 0.0134(12) 0.0118(9) 0.0009(8) -0.0012(7) -0.0011(7)
S5 0.0139(9) 0.0185(12) 0.0128(10) -0.0019(8) 0.0035(7) -0.0016(7)
S6 0.0127(7) 0.0169(11) 0.0150(10) 0.0005(9) 0.0008(8) -0.0023(7)
S7 0.0156(9) 0.0141(12) 0.0215(10) 0.0030(8) -0.0022(8) -0.0023(8)
S8 0.0174(10) 0.0211(13) 0.0227(11) 0.0054(9) 0.0055(8) 0.0006(8)
S9 0.0146(10) 0.0180(14) 0.0200(13) -0.0022(9) -0.0009(7) -0.0006(9)
C1 0.023(4) 0.013(4) 0.015(3) -0.007(3) -0.005(3) -0.001(3)
C2 0.010(3) 0.027(4) 0.016(4) -0.004(3) -0.003(3) -0.001(3)
C3 0.018(3) 0.014(4) 0.012(3) 0.006(3) -0.002(2) -0.001(3)
C4 0.010(3) 0.033(6) 0.025(4) 0.019(4) -0.005(3) 0.002(3)
C5 0.021(4) 0.030(6) 0.028(5) -0.008(4) -0.001(3) 0.012(4)
C6 0.021(4) 0.024(5) 0.011(3) 0.004(3) 0.005(3) 0.000(3)
C7 0.007(3) 0.030(5) 0.032(5) 0.005(4) -0.004(3) -0.001(4)
C8 0.008(3) 0.035(6) 0.013(4) -0.004(4) 0.000(3) -0.006(4)
C9 0.013(3) 0.031(6) 0.019(4) 0.006(4) -0.004(3) -0.006(3)
C10 0.007(4) 0.013(5) 0.008(3) 0.008(3) 0.000(2) 0.001(3)
C11 0.015(4) 0.028(5) 0.018(4) 0.007(4) 0.006(3) -0.003(4)
C12 0.012(3) 0.028(5) 0.009(4) 0.002(3) -0.003(3) 0.001(3)
C13 0.023(4) 0.031(5) 0.024(4) 0.002(4) -0.003(3) -0.011(4)
C14 0.021(4) 0.028(5) 0.020(4) -0.001(3) 0.008(3) -0.016(3)
C15 0.036(4) 0.025(5) 0.034(5) 0.015(4) 0.001(4) 0.010(4)
C16 0.024(4) 0.049(7) 0.025(5) 0.018(5) 0.004(4) 0.013(4)
C17 0.024(5) 0.049(8) 0.046(6) -0.015(5) 0.006(4) -0.002(5)
C18 0.025(4) 0.033(5) 0.022(4) -0.011(4) 0.000(3) 0.000(4)

loop_
_atom_type_symbol
_atom_type_description
_atom_type_scat_dispersion_real
_atom_type_scat_dispersion_imag
_atom_type_scat_source
C C 0.0033 0.0016 'International Tables Vol C Tables 4.2.6.8 and 6.1.1.4'
H H 0.0000 0.0000 'International Tables Vol C Tables 4.2.6.8 and 6.1.1.4'
S S 0.1246 0.1234 'International Tables Vol C Tables 4.2.6.8 and 6.1.1.4'
Cl Cl 0.1484 0.1585 'International Tables Vol C Tables 4.2.6.8 and 6.1.1.4'
Ge Ge 0.1547 1.8001 'International Tables Vol C Tables 4.2.6.8 and 6.1.1.4'

loop_
_geom_angle_atom_site_label_1
_geom_angle_atom_site_label_2
_geom_angle_atom_site_label_3
_geom_angle
_geom_angle_site_symmetry_1
_geom_angle_site_symmetry_3
_geom_angle_publ_flag
Cl2 Ge1 Cl1 99.77(10) . . ?
Cl2 Ge1 S1 85.51(9) . . ?
Cl1 Ge1 S1 85.16(8) . . ?
Cl2 Ge1 S2 83.13(8) . 4_554 ?
Cl1 Ge1 S2 86.53(8) . 4_554 ?
S1 Ge1 S2 164.58(8) . 4_554 ?
Cl3 Ge2 Cl4 99.54(9) . . ?
Cl3 Ge2 S4 84.06(8) . . ?
Cl4 Ge2 S4 86.48(8) . . ?
Cl3 Ge2 S5 86.83(9) . 4_554 ?
Cl4 Ge2 S5 84.45(8) . 4_554 ?
S4 Ge2 S5 165.91(7) . 4_554 ?
Cl5 Ge3 Cl6 98.88(10) . . ?
Cl5 Ge3 S8 86.15(9) . 4_554 ?
Cl6 Ge3 S8 83.42(8) . 4_554 ?
Cl5 Ge3 S7 89.48(9) . . ?
Cl6 Ge3 S7 83.27(8) . . ?
S8 Ge3 S7 165.17(8) 4_554 . ?
C1 S1 C6 104.5(4) . . ?
C1 S1 Ge1 99.8(3) . . ?
C6 S1 Ge1 94.6(3) . . ?
C3 S2 C2 103.2(4) . . ?
C3 S2 Ge1 96.6(2) . 4 ?
C2 S2 Ge1 99.2(2) . 4 ?
C5 S3 C4 101.8(5) . . ?
C7 S4 C12 103.0(4) . . ?
C7 S4 Ge2 98.1(3) . . ?
C12 S4 Ge2 97.9(3) . . ?
C9 S5 C8 103.3(5) . . ?
C9 S5 Ge2 93.8(3) . 4 ?
C8 S5 Ge2 101.7(3) . 4 ?
C11 S6 C10 102.3(4) . . ?
C13 S7 C18 102.7(4) . . ?
C13 S7 Ge3 99.5(3) . . ?
C18 S7 Ge3 93.0(3) . . ?
C15 S8 C14 103.6(5) . . ?
C15 S8 Ge3 100.5(3) . 4 ?
C14 S8 Ge3 99.6(3) . 4 ?
C16 S9 C17 102.9(6) . . ?
C2 C1 S1 113.1(6) . . ?
C2 C1 H1A 109.0 . . ?
S1 C1 H1A 109.0 . . ?
C2 C1 H1B 109.0 . . ?
S1 C1 H1B 109.0 . . ?
H1A C1 H1B 107.8 . . ?
C1 C2 S2 114.0(5) . . ?
C1 C2 H2A 108.8 . . ?
S2 C2 H2A 108.8 . . ?
C1 C2 H2B 108.8 . . ?
S2 C2 H2B 108.8 . . ?
H2A C2 H2B 107.6 . . ?
C4 C3 S2 112.6(6) . . ?
C4 C3 H3A 109.1 . . ?
S2 C3 H3A 109.1 . . ?
C4 C3 H3B 109.1 . . ?
S2 C3 H3B 109.1 . . ?
H3A C3 H3B 107.8 . . ?
C3 C4 S3 116.6(5) . . ?
C3 C4 H4A 108.1 . . ?
S3 C4 H4A 108.1 . . ?
C3 C4 H4B 108.1 . . ?
S3 C4 H4B 108.1 . . ?
H4A C4 H4B 107.3 . . ?
C6 C5 S3 115.2(7) . . ?
C6 C5 H5A 108.5 . . ?
S3 C5 H5A 108.5 . . ?
C6 C5 H5B 108.5 . . ?
S3 C5 H5B 108.5 . . ?
H5A C5 H5B 107.5 . . ?
C5 C6 S1 114.3(6) . . ?
C5 C6 H6A 108.7 . . ?
S1 C6 H6A 108.7 . . ?
C5 C6 H6B 108.7 . . ?
S1 C6 H6B 108.7 . . ?
H6A C6 H6B 107.6 . . ?
C8 C7 S4 116.6(6) . . ?
C8 C7 H7A 108.2 . . ?
S4 C7 H7A 108.2 . . ?
C8 C7 H7B 108.2 . . ?
S4 C7 H7B 108.2 . . ?
H7A C7 H7B 107.3 . . ?
C7 C8 S5 113.3(7) . . ?
C7 C8 H8A 108.9 . . ?
S5 C8 H8A 108.9 . . ?
C7 C8 H8B 108.9 . . ?
S5 C8 H8B 108.9 . . ?
H8A C8 H8B 107.7 . . ?
C10 C9 S5 118.2(6) . . ?
C10 C9 H9A 107.8 . . ?
S5 C9 H9A 107.8 . . ?
C10 C9 H9B 107.8 . . ?
S5 C9 H9B 107.8 . . ?
H9A C9 H9B 107.1 . . ?
C9 C10 S6 112.3(6) . . ?
C9 C10 H10A 109.1 . . ?
S6 C10 H10A 109.1 . . ?
C9 C10 H10B 109.1 . . ?
S6 C10 H10B 109.1 . . ?
H10A C10 H10B 107.9 . . ?
C12 C11 S6 116.8(6) . . ?
C12 C11 H11A 108.1 . . ?
S6 C11 H11A 108.1 . . ?
C12 C11 H11B 108.1 . . ?
S6 C11 H11B 108.1 . . ?
H11A C11 H11B 107.3 . . ?
C11 C12 S4 111.0(7) . . ?
C11 C12 H12A 109.4 . . ?
S4 C12 H12A 109.4 . . ?
C11 C12 H12B 109.4 . . ?
S4 C12 H12B 109.4 . . ?
H12A C12 H12B 108.0 . . ?
C14 C13 S7 110.9(6) . . ?
C14 C13 H13A 109.5 . . ?
S7 C13 H13A 109.5 . . ?
C14 C13 H13B 109.5 . . ?
S7 C13 H13B 109.5 . . ?
H13A C13 H13B 108.1 . . ?
C13 C14 S8 116.6(6) . . ?
C13 C14 H14A 108.1 . . ?
S8 C14 H14A 108.1 . . ?
C13 C14 H14B 108.1 . . ?
S8 C14 H14B 108.1 . . ?
H14A C14 H14B 107.3 . . ?
C16 C15 S8 115.5(7) . . ?
C16 C15 H15A 108.4 . . ?
S8 C15 H15A 108.4 . . ?
C16 C15 H15B 108.4 . . ?
S8 C15 H15B 108.4 . . ?
H15A C15 H15B 107.5 . . ?
C15 C16 S9 119.8(7) . . ?
C15 C16 H16A 107.4 . . ?
S9 C16 H16A 107.4 . . ?
C15 C16 H16B 107.4 . . ?
S9 C16 H16B 107.4 . . ?
H16A C16 H16B 106.9 . . ?
C18 C17 S9 118.3(8) . . ?
C18 C17 H17A 107.7 . . ?
S9 C17 H17A 107.7 . . ?
C18 C17 H17B 107.7 . . ?
S9 C17 H17B 107.7 . . ?
H17A C17 H17B 107.1 . . ?
C17 C18 S7 116.8(7) . . ?
C17 C18 H18A 108.1 . . ?
S7 C18 H18A 108.1 . . ?
C17 C18 H18B 108.1 . . ?
S7 C18 H18B 108.1 . . ?
H18A C18 H18B 107.3 . . ?

loop_
_geom_bond_atom_site_label_1
_geom_bond_atom_site_label_2
_geom_bond_distance
_geom_bond_site_symmetry_2
_geom_bond_publ_flag
Ge1 Cl2 2.299(2) . ?
Ge1 Cl1 2.308(2) . ?
Ge1 S1 2.721(3) . ?
Ge1 S2 2.741(3) 4_554 ?
Ge2 Cl3 2.285(2) . ?
Ge2 Cl4 2.315(2) . ?
Ge2 S4 2.721(2) . ?
Ge2 S5 2.744(3) 4_554 ?
Ge3 Cl5 2.288(3) . ?
Ge3 Cl6 2.305(3) . ?
Ge3 S8 2.697(3) 4_554 ?
Ge3 S7 2.782(3) . ?
S1 C1 1.789(9) . ?
S1 C6 1.818(8) . ?
S2 C3 1.799(7) . ?
S2 C2 1.829(8) . ?
S2 Ge1 2.741(3) 4 ?
S3 C5 1.796(11) . ?
S3 C4 1.804(9) . ?
S4 C7 1.819(10) . ?
S4 C12 1.844(9) . ?
S5 C9 1.804(9) . ?
S5 C8 1.830(9) . ?
S5 Ge2 2.744(3) 4 ?
S6 C11 1.829(10) . ?
S6 C10 1.833(8) . ?
S7 C13 1.803(9) . ?
S7 C18 1.843(8) . ?
S8 C15 1.816(9) . ?
S8 C14 1.842(9) . ?
S8 Ge3 2.697(3) 4 ?
S9 C16 1.809(11) . ?
S9 C17 1.813(12) . ?
C1 C2 1.561(10) . ?
C1 H1A 0.9900 . ?
C1 H1B 0.9900 . ?
C2 H2A 0.9900 . ?
C2 H2B 0.9900 . ?
C3 C4 1.540(10) . ?
C3 H3A 0.9900 . ?
C3 H3B 0.9900 . ?
C4 H4A 0.9900 . ?
C4 H4B 0.9900 . ?
C5 C6 1.550(12) . ?
C5 H5A 0.9900 . ?
C5 H5B 0.9900 . ?
C6 H6A 0.9900 . ?
C6 H6B 0.9900 . ?
C7 C8 1.480(13) . ?
C7 H7A 0.9900 . ?
C7 H7B 0.9900 . ?
C8 H8A 0.9900 . ?
C8 H8B 0.9900 . ?
C9 C10 1.520(12) . ?
C9 H9A 0.9900 . ?
C9 H9B 0.9900 . ?
C10 H10A 0.9900 . ?
C10 H10B 0.9900 . ?
C11 C12 1.532(11) . ?
C11 H11A 0.9900 . ?
C11 H11B 0.9900 . ?
C12 H12A 0.9900 . ?
C12 H12B 0.9900 . ?
C13 C14 1.529(12) . ?
C13 H13A 0.9900 . ?
C13 H13B 0.9900 . ?
C14 H14A 0.9900 . ?
C14 H14B 0.9900 . ?
C15 C16 1.442(13) . ?
C15 H15A 0.9900 . ?
C15 H15B 0.9900 . ?
C16 H16A 0.9900 . ?
C16 H16B 0.9900 . ?
C17 C18 1.445(14) . ?
C17 H17A 0.9900 . ?
C17 H17B 0.9900 . ?
C18 H18A 0.9900 . ?
C18 H18B 0.9900 . ?

loop_
_geom_torsion_atom_site_label_1
_geom_torsion_atom_site_label_2
_geom_torsion_atom_site_label_3
_geom_torsion_atom_site_label_4
_geom_torsion
_geom_torsion_site_symmetry_1
_geom_torsion_site_symmetry_2
_geom_torsion_site_symmetry_3
_geom_torsion_site_symmetry_4
_geom_torsion_publ_flag
Cl2 Ge1 S1 C1 79.9(3) . . . . ?
Cl1 Ge1 S1 C1 -179.8(3) . . . . ?
S2 Ge1 S1 C1 122.5(4) 4_554 . . . ?
Cl2 Ge1 S1 C6 -174.4(3) . . . . ?
Cl1 Ge1 S1 C6 -74.2(3) . . . . ?
S2 Ge1 S1 C6 -131.8(4) 4_554 . . . ?
Cl3 Ge2 S4 C7 175.8(4) . . . . ?
Cl4 Ge2 S4 C7 75.8(4) . . . . ?
S5 Ge2 S4 C7 125.8(5) 4_554 . . . ?
Cl3 Ge2 S4 C12 -79.8(3) . . . . ?
Cl4 Ge2 S4 C12 -179.8(3) . . . . ?
S5 Ge2 S4 C12 -129.8(4) 4_554 . . . ?
Cl5 Ge3 S7 C13 93.6(3) . . . . ?
Cl6 Ge3 S7 C13 -167.4(3) . . . . ?
S8 Ge3 S7 C13 166.4(4) 4_554 . . . ?
Cl5 Ge3 S7 C18 -163.0(3) . . . . ?
Cl6 Ge3 S7 C18 -64.0(3) . . . . ?
S8 Ge3 S7 C18 -90.2(4) 4_554 . . . ?
C6 S1 C1 C2 133.4(6) . . . . ?
Ge1 S1 C1 C2 -129.2(5) . . . . ?
S1 C1 C2 S2 -57.0(7) . . . . ?
C3 S2 C2 C1 -56.4(7) . . . . ?
Ge1 S2 C2 C1 -155.5(6) 4 . . . ?
C2 S2 C3 C4 133.2(6) . . . . ?
Ge1 S2 C3 C4 -125.8(5) 4 . . . ?
S2 C3 C4 S3 -55.8(9) . . . . ?
C5 S3 C4 C3 -59.1(9) . . . . ?
C4 S3 C5 C6 130.8(7) . . . . ?
S3 C5 C6 S1 -54.2(9) . . . . ?
C1 S1 C6 C5 -60.6(7) . . . . ?
Ge1 S1 C6 C5 -162.0(7) . . . . ?
C12 S4 C7 C8 59.8(9) . . . . ?
Ge2 S4 C7 C8 159.8(8) . . . . ?
S4 C7 C8 S5 53.5(9) . . . . ?
C9 S5 C8 C7 -130.0(7) . . . . ?
Ge2 S5 C8 C7 133.2(6) 4 . . . ?
C8 S5 C9 C10 59.0(8) . . . . ?
Ge2 S5 C9 C10 162.0(7) 4 . . . ?
S5 C9 C10 S6 55.2(8) . . . . ?
C11 S6 C10 C9 -129.8(6) . . . . ?
C10 S6 C11 C12 55.6(8) . . . . ?
S6 C11 C12 S4 56.6(8) . . . . ?
C7 S4 C12 C11 -133.1(6) . . . . ?
Ge2 S4 C12 C11 126.7(5) . . . . ?
C18 S7 C13 C14 131.8(6) . . . . ?
Ge3 S7 C13 C14 -132.9(6) . . . . ?
S7 C13 C14 S8 -55.6(9) . . . . ?
C15 S8 C14 C13 -57.2(8) . . . . ?
Ge3 S8 C14 C13 -160.5(7) 4 . . . ?
C14 S8 C15 C16 128.3(8) . . . . ?
Ge3 S8 C15 C16 -129.1(7) 4 . . . ?
S8 C15 C16 S9 -49.2(11) . . . . ?
C17 S9 C16 C15 -62.1(10) . . . . ?
C16 S9 C17 C18 126.5(9) . . . . ?
S9 C17 C18 S7 -50.6(11) . . . . ?
C13 S7 C18 C17 -63.2(8) . . . . ?
Ge3 S7 C18 C17 -163.6(8) . . . . ?
